data_1515497
loop_
_publ_author_name
'Mitamura, Yukihiro'
'Yorimitsu, Hideki'
'Oshima, Koichiro'
'Osuka, Atsuhiro'

_publ_section_title
;
 Straightforward access to aryl-substituted tetrathiafulvalenes by
 palladium-catalysed direct C--H arylation and their photophysical and
 electrochemical properties
;
_journal_issue 10
_journal_name_full 'Chemical Science'
_journal_page_first 2017
_journal_paper_doi 10.1039/c1sc00372k
_journal_volume 2
_journal_year 2011
_chemical_formula_moiety 'C34 H28 S4'
_chemical_formula_sum 'C34 H28 S4'
_chemical_formula_weight 564.80
_chemical_name_systematic
;
?
;
_space_group_IT_number 2
_symmetry_cell_setting triclinic
_symmetry_Int_Tables_number 2
_symmetry_space_group_name_Hall '-P 1'
_symmetry_space_group_name_H-M 'P -1'
_atom_sites_solution_hydrogens geom
_atom_sites_solution_primary direct
_atom_sites_solution_secondary difmap
_audit_creation_method SHELXL-97
_cell_angle_alpha 100.750(14)
_cell_angle_beta 105.128(17)
_cell_angle_gamma 110.659(17)
_cell_formula_units_Z 2
_cell_length_a 9.217(5)
_cell_length_b 11.524(4)
_cell_length_c 15.597(6)
_cell_measurement_reflns_used 14100
_cell_measurement_temperature 123(2)
_cell_measurement_theta_max 27.53
_cell_measurement_theta_min 3.06
_cell_volume 1423.5(11)
_computing_structure_refinement 'SHELXL-97 (Sheldrick, 1997)'
_computing_structure_solution 'SHELXS-97 (Sheldrick, 1990)'
_diffrn_ambient_temperature 123(2)
_diffrn_detector_area_resol_mean 10.00
_diffrn_measured_fraction_theta_full 0.989
_diffrn_measured_fraction_theta_max 0.989
_diffrn_measurement_device_type 'Rigaku RAXIS-RAPID'
_diffrn_measurement_method \w
_diffrn_radiation_monochromator graphite
_diffrn_radiation_source 'fine-focus sealed tube'
_diffrn_radiation_type MoK\a
_diffrn_radiation_wavelength 0.71075
_diffrn_reflns_av_R_equivalents 0.0234
_diffrn_reflns_av_sigmaI/netI 0.0314
_diffrn_reflns_limit_h_max 11
_diffrn_reflns_limit_h_min -11
_diffrn_reflns_limit_k_max 14
_diffrn_reflns_limit_k_min -14
_diffrn_reflns_limit_l_max 20
_diffrn_reflns_limit_l_min -20
_diffrn_reflns_number 14095
_diffrn_reflns_theta_full 27.48
_diffrn_reflns_theta_max 27.48
_diffrn_reflns_theta_min 3.06
_exptl_absorpt_coefficient_mu 0.356
_exptl_absorpt_correction_T_max 0.9652
_exptl_absorpt_correction_T_min 0.8706
_exptl_absorpt_correction_type multi-scan
_exptl_crystal_colour red
_exptl_crystal_density_diffrn 1.318
_exptl_crystal_density_method 'not measured'
_exptl_crystal_description prism
_exptl_crystal_F_000 592
_exptl_crystal_size_max 0.40
_exptl_crystal_size_mid 0.40
_exptl_crystal_size_min 0.10
_refine_diff_density_max 0.371
_refine_diff_density_min -0.234
_refine_diff_density_rms 0.054
_refine_ls_extinction_method none
_refine_ls_goodness_of_fit_ref 1.007
_refine_ls_hydrogen_treatment constr
_refine_ls_matrix_type full
_refine_ls_number_parameters 347
_refine_ls_number_reflns 6451
_refine_ls_number_restraints 0
_refine_ls_restrained_S_all 1.007
_refine_ls_R_factor_all 0.0424
_refine_ls_R_factor_gt 0.0342
_refine_ls_shift/su_max 0.001
_refine_ls_shift/su_mean 0.000
_refine_ls_structure_factor_coef Fsqd
_refine_ls_weighting_details 'calc w=1/[\s^2^(Fo^2^)+(0.0640P)^2^+0.1831P] where P=(Fo^2^+2Fc^2^)/3'
_refine_ls_weighting_scheme calc
_refine_ls_wR_factor_gt 0.0948
_refine_ls_wR_factor_ref 0.0992
_reflns_number_gt 5348
_reflns_number_total 6451
_reflns_threshold_expression >2sigma(I)
_cod_data_source_file c1sc00372k.txt
_cod_data_source_block 00824mi
_cod_depositor_comments
;
The following automatic conversions were performed:

'_symmetry_cell_setting' value 'Triclinic' changed to 'triclinic'
according to
/usr/data/users/saulius/automatic-downloads/retrospective/RSC/lib/dictionaries/cif_core.dic
dictionary named 'cif_core.dic' version 2.4.2 from 2011-04-26.

Automatic conversion script
Id: cif_fix_values 2281 2013-09-26 08:29:07Z andrius 
;
_cod_original_cell_volume 1423.6(10)
_cod_original_sg_symbol_H-M P-1
_cod_database_code 1515497

loop_
_symmetry_equiv_pos_as_xyz
'x, y, z'
'-x, -y, -z'

loop_
_atom_site_label
_atom_site_type_symbol
_atom_site_fract_x
_atom_site_fract_y
_atom_site_fract_z
_atom_site_U_iso_or_equiv
_atom_site_adp_type
_atom_site_occupancy
_atom_site_symmetry_multiplicity
_atom_site_calc_flag
_atom_site_refinement_flags
S1 S 0.77411(5) 0.25352(3) 0.45165(2) 0.02086(10) Uani 1 1 d .
S2 S 0.75808(5) 0.07832(4) 0.56761(3) 0.02361(10) Uani 1 1 d .
S3 S 0.82487(5) 0.04935(3) 0.29766(2) 0.02335(10) Uani 1 1 d .
S4 S 0.78727(5) -0.12894(3) 0.41069(2) 0.02179(10) Uani 1 1 d .
C1 C 0.77695(18) 0.10572(14) 0.46339(10) 0.0201(3) Uani 1 1 d .
C2 C 0.79400(18) 0.02130(14) 0.39943(10) 0.0207(3) Uani 1 1 d .
C3 C 0.73741(18) 0.29964(14) 0.55560(10) 0.0189(3) Uani 1 1 d .
C4 C 0.73367(18) 0.22035(14) 0.60948(10) 0.0202(3) Uani 1 1 d .
C5 C 0.79302(18) -0.11085(14) 0.24384(10) 0.0206(3) Uani 1 1 d .
C6 C 0.77258(18) -0.19283(14) 0.29543(9) 0.0195(3) Uani 1 1 d .
C7 C 0.71689(17) 0.42246(13) 0.57355(9) 0.0182(3) Uani 1 1 d .
C8 C 0.60185(18) 0.43515(14) 0.61267(10) 0.0217(3) Uani 1 1 d .
H1 H 0.5328 0.3631 0.6262 0.026 Uiso 1 1 calc R
C9 C 0.58699(18) 0.55203(14) 0.63205(10) 0.0221(3) Uani 1 1 d .
H2 H 0.5087 0.5594 0.6595 0.027 Uiso 1 1 calc R
C10 C 0.68500(18) 0.65865(14) 0.61184(10) 0.0207(3) Uani 1 1 d .
C11 C 0.79710(18) 0.64438(14) 0.57031(10) 0.0216(3) Uani 1 1 d .
H3 H 0.8636 0.7154 0.5547 0.026 Uiso 1 1 calc R
C12 C 0.81280(18) 0.52836(14) 0.55149(10) 0.0200(3) Uani 1 1 d .
H4 H 0.8899 0.5206 0.5232 0.024 Uiso 1 1 calc R
C13 C 0.6696(2) 0.78587(15) 0.63178(11) 0.0269(3) Uani 1 1 d .
H29 H 0.6198 0.7990 0.5728 0.040 Uiso 1 1 calc R
H30 H 0.7798 0.8575 0.6662 0.040 Uiso 1 1 calc R
H31 H 0.5990 0.7839 0.6694 0.040 Uiso 1 1 calc R
C14 C 0.72781(19) 0.24364(15) 0.70471(10) 0.0222(3) Uani 1 1 d .
C15 C 0.6330(2) 0.14073(17) 0.73030(11) 0.0283(3) Uani 1 1 d .
H8 H 0.5699 0.0563 0.6860 0.034 Uiso 1 1 calc R
C16 C 0.6314(2) 0.1623(2) 0.82038(12) 0.0368(4) Uani 1 1 d .
H9 H 0.5670 0.0917 0.8372 0.044 Uiso 1 1 calc R
C17 C 0.7212(2) 0.2842(2) 0.88640(11) 0.0380(4) Uani 1 1 d .
C18 C 0.8165(2) 0.38509(19) 0.86062(11) 0.0351(4) Uani 1 1 d .
H10 H 0.8799 0.4693 0.9052 0.042 Uiso 1 1 calc R
C19 C 0.8213(2) 0.36555(16) 0.77112(11) 0.0285(3) Uani 1 1 d .
H11 H 0.8887 0.4358 0.7552 0.034 Uiso 1 1 calc R
C20 C 0.7162(3) 0.3060(3) 0.98381(13) 0.0604(7) Uani 1 1 d .
H35 H 0.6007 0.2763 0.9804 0.091 Uiso 1 1 calc R
H36 H 0.7773 0.3991 1.0187 0.091 Uiso 1 1 calc R
H37 H 0.7674 0.2568 1.0155 0.091 Uiso 1 1 calc R
C21 C 0.80683(19) -0.13405(14) 0.15064(10) 0.0225(3) Uani 1 1 d .
C22 C 0.7506(2) -0.07267(16) 0.08864(11) 0.0290(3) Uani 1 1 d .
H15 H 0.6995 -0.0181 0.1060 0.035 Uiso 1 1 calc R
C23 C 0.7683(2) -0.09044(18) 0.00211(11) 0.0365(4) Uani 1 1 d .
H16 H 0.7300 -0.0472 -0.0387 0.044 Uiso 1 1 calc R
C24 C 0.8411(2) -0.17059(18) -0.02590(11) 0.0363(4) Uani 1 1 d .
C25 C 0.8989(2) -0.22934(18) 0.03645(12) 0.0352(4) Uani 1 1 d .
H17 H 0.9497 -0.2840 0.0188 0.042 Uiso 1 1 calc R
C26 C 0.8848(2) -0.21080(16) 0.12381(11) 0.0293(3) Uani 1 1 d .
H18 H 0.9286 -0.2506 0.1656 0.035 Uiso 1 1 calc R
C27 C 0.8541(3) -0.1941(2) -0.12168(12) 0.0539(6) Uani 1 1 d .
H32 H 0.9503 -0.2133 -0.1195 0.081 Uiso 1 1 calc R
H33 H 0.8675 -0.1161 -0.1413 0.081 Uiso 1 1 calc R
H34 H 0.7531 -0.2682 -0.1664 0.081 Uiso 1 1 calc R
C28 C 0.73857(18) -0.33283(14) 0.26758(10) 0.0196(3) Uani 1 1 d .
C29 C 0.61093(19) -0.42002(14) 0.18544(10) 0.0236(3) Uani 1 1 d .
H22 H 0.5445 -0.3898 0.1464 0.028 Uiso 1 1 calc R
C30 C 0.5799(2) -0.55076(14) 0.16003(10) 0.0244(3) Uani 1 1 d .
H23 H 0.4927 -0.6090 0.1035 0.029 Uiso 1 1 calc R
C31 C 0.67482(19) -0.59792(14) 0.21641(10) 0.0224(3) Uani 1 1 d .
C32 C 0.80013(19) -0.51051(15) 0.29912(10) 0.0230(3) Uani 1 1 d .
H24 H 0.8654 -0.5410 0.3387 0.028 Uiso 1 1 calc R
C33 C 0.83184(18) -0.37984(14) 0.32506(10) 0.0213(3) Uani 1 1 d .
H25 H 0.9175 -0.3220 0.3823 0.026 Uiso 1 1 calc R
C34 C 0.6413(2) -0.74021(15) 0.19082(11) 0.0322(4) Uani 1 1 d .
H38 H 0.7461 -0.7482 0.1986 0.048 Uiso 1 1 calc R
H39 H 0.5666 -0.7842 0.1257 0.048 Uiso 1 1 calc R
H40 H 0.5896 -0.7807 0.2316 0.048 Uiso 1 1 calc R

loop_
_atom_site_aniso_label
_atom_site_aniso_U_11
_atom_site_aniso_U_22
_atom_site_aniso_U_33
_atom_site_aniso_U_23
_atom_site_aniso_U_13
_atom_site_aniso_U_12
S1 0.0285(2) 0.01958(18) 0.02054(17) 0.00820(15) 0.01289(15) 0.01279(15)
S2 0.0338(2) 0.02040(18) 0.02418(19) 0.01069(15) 0.01500(16) 0.01452(16)
S3 0.0319(2) 0.01823(18) 0.02220(18) 0.00740(15) 0.01221(15) 0.01063(16)
S4 0.0309(2) 0.01842(17) 0.01942(17) 0.00662(14) 0.01125(15) 0.01211(15)
C1 0.0217(7) 0.0188(7) 0.0203(7) 0.0066(6) 0.0076(6) 0.0087(6)
C2 0.0230(7) 0.0186(7) 0.0209(7) 0.0065(6) 0.0082(6) 0.0088(6)
C3 0.0189(7) 0.0198(7) 0.0205(6) 0.0068(6) 0.0095(5) 0.0089(6)
C4 0.0206(7) 0.0195(7) 0.0222(7) 0.0066(6) 0.0099(6) 0.0085(6)
C5 0.0209(7) 0.0195(7) 0.0203(7) 0.0043(6) 0.0069(6) 0.0088(6)
C6 0.0202(7) 0.0195(7) 0.0178(6) 0.0036(6) 0.0066(5) 0.0085(6)
C7 0.0191(7) 0.0196(7) 0.0176(6) 0.0069(6) 0.0074(5) 0.0089(6)
C8 0.0221(7) 0.0208(7) 0.0246(7) 0.0083(6) 0.0113(6) 0.0088(6)
C9 0.0220(7) 0.0255(7) 0.0225(7) 0.0064(6) 0.0115(6) 0.0122(6)
C10 0.0233(7) 0.0203(7) 0.0189(6) 0.0053(6) 0.0055(5) 0.0115(6)
C11 0.0218(7) 0.0204(7) 0.0230(7) 0.0089(6) 0.0086(6) 0.0076(6)
C12 0.0199(7) 0.0226(7) 0.0212(6) 0.0087(6) 0.0102(5) 0.0100(6)
C13 0.0305(8) 0.0240(7) 0.0305(8) 0.0082(7) 0.0113(7) 0.0158(7)
C14 0.0234(7) 0.0285(8) 0.0222(7) 0.0121(6) 0.0115(6) 0.0147(6)
C15 0.0249(8) 0.0347(8) 0.0268(8) 0.0142(7) 0.0113(6) 0.0102(7)
C16 0.0276(9) 0.0565(11) 0.0302(8) 0.0237(9) 0.0146(7) 0.0136(8)
C17 0.0301(9) 0.0672(13) 0.0227(8) 0.0156(9) 0.0130(7) 0.0239(9)
C18 0.0370(10) 0.0453(10) 0.0227(8) 0.0043(8) 0.0105(7) 0.0205(8)
C19 0.0319(9) 0.0315(8) 0.0249(7) 0.0094(7) 0.0121(7) 0.0148(7)
C20 0.0445(12) 0.109(2) 0.0264(9) 0.0187(12) 0.0210(9) 0.0258(13)
C21 0.0225(7) 0.0216(7) 0.0179(6) 0.0045(6) 0.0067(6) 0.0046(6)
C22 0.0303(8) 0.0285(8) 0.0243(7) 0.0094(7) 0.0084(6) 0.0084(7)
C23 0.0365(10) 0.0398(10) 0.0221(7) 0.0124(8) 0.0064(7) 0.0052(8)
C24 0.0310(9) 0.0390(9) 0.0209(7) 0.0025(7) 0.0106(7) -0.0026(8)
C25 0.0346(9) 0.0384(9) 0.0290(8) 0.0035(8) 0.0170(7) 0.0110(8)
C26 0.0310(9) 0.0308(8) 0.0265(7) 0.0071(7) 0.0130(7) 0.0123(7)
C27 0.0499(12) 0.0659(14) 0.0229(8) 0.0040(9) 0.0177(8) 0.0004(11)
C28 0.0222(7) 0.0194(7) 0.0201(6) 0.0065(6) 0.0103(6) 0.0100(6)
C29 0.0274(8) 0.0239(7) 0.0213(7) 0.0078(6) 0.0068(6) 0.0139(6)
C30 0.0274(8) 0.0216(7) 0.0198(7) 0.0029(6) 0.0068(6) 0.0085(6)
C31 0.0307(8) 0.0200(7) 0.0220(7) 0.0086(6) 0.0145(6) 0.0122(6)
C32 0.0258(8) 0.0248(7) 0.0238(7) 0.0113(6) 0.0104(6) 0.0135(6)
C33 0.0205(7) 0.0229(7) 0.0197(6) 0.0060(6) 0.0066(5) 0.0089(6)
C34 0.0491(11) 0.0223(8) 0.0278(8) 0.0082(7) 0.0148(7) 0.0171(8)

loop_
_atom_type_symbol
_atom_type_description
_atom_type_scat_dispersion_real
_atom_type_scat_dispersion_imag
_atom_type_scat_source
C C 0.0033 0.0016 'International Tables Vol C Tables 4.2.6.8 and 6.1.1.4'
H H 0.0000 0.0000 'International Tables Vol C Tables 4.2.6.8 and 6.1.1.4'
S S 0.1246 0.1234 'International Tables Vol C Tables 4.2.6.8 and 6.1.1.4'

loop_
_geom_angle_atom_site_label_1
_geom_angle_atom_site_label_2
_geom_angle_atom_site_label_3
_geom_angle
C1 S1 C3 95.99(7)
C1 S2 C4 96.08(7)
C2 S3 C5 95.87(7)
C2 S4 C6 95.38(7)
C2 C1 S2 122.44(11)
C2 C1 S1 123.50(11)
S2 C1 S1 114.05(8)
C1 C2 S3 123.79(11)
C1 C2 S4 122.46(11)
S3 C2 S4 113.75(8)
C4 C3 C7 127.88(13)
C4 C3 S1 116.62(11)
C7 C3 S1 115.50(10)
C3 C4 C14 127.96(13)
C3 C4 S2 117.11(11)
C14 C4 S2 114.65(10)
C6 C5 C21 128.28(13)
C6 C5 S3 116.33(11)
C21 C5 S3 115.15(10)
C5 C6 C28 128.09(13)
C5 C6 S4 117.25(11)
C28 C6 S4 114.65(10)
C8 C7 C12 118.46(13)
C8 C7 C3 120.94(12)
C12 C7 C3 120.60(12)
C9 C8 C7 120.61(13)
C9 C8 H1 119.7
C7 C8 H1 119.7
C8 C9 C10 120.98(14)
C8 C9 H2 119.5
C10 C9 H2 119.5
C9 C10 C11 118.20(13)
C9 C10 C13 121.66(14)
C11 C10 C13 120.13(13)
C12 C11 C10 120.89(13)
C12 C11 H3 119.6
C10 C11 H3 119.6
C11 C12 C7 120.82(13)
C11 C12 H4 119.6
C7 C12 H4 119.6
C10 C13 H29 109.5
C10 C13 H30 109.5
H29 C13 H30 109.5
C10 C13 H31 109.5
H29 C13 H31 109.5
H30 C13 H31 109.5
C19 C14 C15 119.00(14)
C19 C14 C4 120.91(14)
C15 C14 C4 120.03(14)
C16 C15 C14 119.82(16)
C16 C15 H8 120.1
C14 C15 H8 120.1
C17 C16 C15 121.55(16)
C17 C16 H9 119.2
C15 C16 H9 119.2
C16 C17 C18 118.12(15)
C16 C17 C20 120.75(19)
C18 C17 C20 121.12(19)
C19 C18 C17 121.34(17)
C19 C18 H10 119.3
C17 C18 H10 119.3
C18 C19 C14 120.14(16)
C18 C19 H11 119.9
C14 C19 H11 119.9
C17 C20 H35 109.5
C17 C20 H36 109.5
H35 C20 H36 109.5
C17 C20 H37 109.5
H35 C20 H37 109.5
H36 C20 H37 109.5
C26 C21 C22 117.98(14)
C26 C21 C5 121.36(13)
C22 C21 C5 120.55(14)
C23 C22 C21 120.92(16)
C23 C22 H15 119.5
C21 C22 H15 119.5
C22 C23 C24 121.06(16)
C22 C23 H16 119.5
C24 C23 H16 119.5
C25 C24 C23 117.67(15)
C25 C24 C27 121.32(19)
C23 C24 C27 121.00(18)
C24 C25 C26 122.00(17)
C24 C25 H17 119.0
C26 C25 H17 119.0
C25 C26 C21 120.32(15)
C25 C26 H18 119.8
C21 C26 H18 119.8
C24 C27 H32 109.5
C24 C27 H33 109.5
H32 C27 H33 109.5
C24 C27 H34 109.5
H32 C27 H34 109.5
H33 C27 H34 109.5
C29 C28 C33 118.81(13)
C29 C28 C6 120.94(12)
C33 C28 C6 120.23(13)
C30 C29 C28 120.55(13)
C30 C29 H22 119.7
C28 C29 H22 119.7
C29 C30 C31 120.89(14)
C29 C30 H23 119.6
C31 C30 H23 119.6
C32 C31 C30 118.14(13)
C32 C31 C34 120.10(13)
C30 C31 C34 121.73(14)
C33 C32 C31 121.33(13)
C33 C32 H24 119.3
C31 C32 H24 119.3
C32 C33 C28 120.26(14)
C32 C33 H25 119.9
C28 C33 H25 119.9
C31 C34 H38 109.5
C31 C34 H39 109.5
H38 C34 H39 109.5
C31 C34 H40 109.5
H38 C34 H40 109.5
H39 C34 H40 109.5

loop_
_geom_bond_atom_site_label_1
_geom_bond_atom_site_label_2
_geom_bond_distance
S1 C1 1.7552(15)
S1 C3 1.7656(15)
S2 C1 1.7529(15)
S2 C4 1.7589(15)
S3 C2 1.7515(15)
S3 C5 1.7636(16)
S4 C2 1.7538(15)
S4 C6 1.7610(15)
C1 C2 1.339(2)
C3 C4 1.350(2)
C3 C7 1.4786(19)
C4 C14 1.478(2)
C5 C6 1.346(2)
C5 C21 1.475(2)
C6 C28 1.4834(19)
C7 C8 1.390(2)
C7 C12 1.3942(19)
C8 C9 1.387(2)
C8 H1 0.9500
C9 C10 1.391(2)
C9 H2 0.9500
C10 C11 1.394(2)
C10 C13 1.5054(19)
C11 C12 1.381(2)
C11 H3 0.9500
C12 H4 0.9500
C13 H29 0.9800
C13 H30 0.9800
C13 H31 0.9800
C14 C19 1.388(2)
C14 C15 1.399(2)
C15 C16 1.386(2)
C15 H8 0.9500
C16 C17 1.383(3)
C16 H9 0.9500
C17 C18 1.387(3)
C17 C20 1.508(2)
C18 C19 1.387(2)
C18 H10 0.9500
C19 H11 0.9500
C20 H35 0.9800
C20 H36 0.9800
C20 H37 0.9800
C21 C26 1.394(2)
C21 C22 1.399(2)
C22 C23 1.387(2)
C22 H15 0.9500
C23 C24 1.391(3)
C23 H16 0.9500
C24 C25 1.385(3)
C24 C27 1.512(2)
C25 C26 1.386(2)
C25 H17 0.9500
C26 H18 0.9500
C27 H32 0.9800
C27 H33 0.9800
C27 H34 0.9800
C28 C29 1.391(2)
C28 C33 1.3944(19)
C29 C30 1.387(2)
C29 H22 0.9500
C30 C31 1.395(2)
C30 H23 0.9500
C31 C32 1.389(2)
C31 C34 1.509(2)
C32 C33 1.385(2)
C32 H24 0.9500
C33 H25 0.9500
C34 H38 0.9800
C34 H39 0.9800
C34 H40 0.9800

loop_
_geom_torsion_atom_site_label_1
_geom_torsion_atom_site_label_2
_geom_torsion_atom_site_label_3
_geom_torsion_atom_site_label_4
_geom_torsion
C4 S2 C1 C2 -177.87(14)
C4 S2 C1 S1 2.90(9)
C3 S1 C1 C2 176.95(14)
C3 S1 C1 S2 -3.83(9)
S2 C1 C2 S3 -176.26(8)
S1 C1 C2 S3 2.9(2)
S2 C1 C2 S4 3.7(2)
S1 C1 C2 S4 -177.13(8)
C5 S3 C2 C1 -169.00(14)
C5 S3 C2 S4 11.02(9)
C6 S4 C2 C1 168.17(14)
C6 S4 C2 S3 -11.86(9)
C1 S1 C3 C4 3.69(13)
C1 S1 C3 C7 -177.18(11)
C7 C3 C4 C14 -7.8(3)
S1 C3 C4 C14 171.17(12)
C7 C3 C4 S2 178.72(12)
S1 C3 C4 S2 -2.27(17)
C1 S2 C4 C3 -0.40(13)
C1 S2 C4 C14 -174.72(11)
C2 S3 C5 C6 -5.44(13)
C2 S3 C5 C21 179.64(11)
C21 C5 C6 C28 -8.0(3)
S3 C5 C6 C28 177.85(12)
C21 C5 C6 S4 171.99(12)
S3 C5 C6 S4 -2.14(16)
C2 S4 C6 C5 8.53(13)
C2 S4 C6 C28 -171.46(11)
C4 C3 C7 C8 -39.0(2)
S1 C3 C7 C8 141.98(12)
C4 C3 C7 C12 141.03(16)
S1 C3 C7 C12 -37.99(17)
C12 C7 C8 C9 -2.1(2)
C3 C7 C8 C9 177.94(13)
C7 C8 C9 C10 0.8(2)
C8 C9 C10 C11 0.9(2)
C8 C9 C10 C13 179.55(14)
C9 C10 C11 C12 -1.3(2)
C13 C10 C11 C12 -179.97(13)
C10 C11 C12 C7 0.0(2)
C8 C7 C12 C11 1.7(2)
C3 C7 C12 C11 -178.34(13)
C3 C4 C14 C19 -40.5(2)
S2 C4 C14 C19 133.06(13)
C3 C4 C14 C15 142.39(16)
S2 C4 C14 C15 -44.03(18)
C19 C14 C15 C16 1.2(2)
C4 C14 C15 C16 178.31(14)
C14 C15 C16 C17 0.3(3)
C15 C16 C17 C18 -1.2(3)
C15 C16 C17 C20 179.30(18)
C16 C17 C18 C19 0.6(3)
C20 C17 C18 C19 -179.89(17)
C17 C18 C19 C14 0.9(3)
C15 C14 C19 C18 -1.7(2)
C4 C14 C19 C18 -178.87(14)
C6 C5 C21 C26 -34.5(2)
S3 C5 C21 C26 139.71(14)
C6 C5 C21 C22 149.48(16)
S3 C5 C21 C22 -36.32(18)
C26 C21 C22 C23 1.6(2)
C5 C21 C22 C23 177.77(15)
C21 C22 C23 C24 0.5(3)
C22 C23 C24 C25 -1.5(3)
C22 C23 C24 C27 177.53(17)
C23 C24 C25 C26 0.4(3)
C27 C24 C25 C26 -178.68(17)
C24 C25 C26 C21 1.8(3)
C22 C21 C26 C25 -2.7(2)
C5 C21 C26 C25 -178.86(15)
C5 C6 C28 C29 -50.5(2)
S4 C6 C28 C29 129.46(13)
C5 C6 C28 C33 131.25(16)
S4 C6 C28 C33 -48.76(17)
C33 C28 C29 C30 -1.6(2)
C6 C28 C29 C30 -179.90(14)
C28 C29 C30 C31 0.5(2)
C29 C30 C31 C32 0.7(2)
C29 C30 C31 C34 179.01(15)
C30 C31 C32 C33 -0.6(2)
C34 C31 C32 C33 -178.96(14)
C31 C32 C33 C28 -0.6(2)
C29 C28 C33 C32 1.7(2)
C6 C28 C33 C32 179.98(13)
